data_1520138
loop_
_publ_author_name
'Faggi, Enrico'
'Gavara, Raquel'
'Bolte, Michael'
'Fajar\'i, Llu\'is'
'Juli\'a, Lu\'is'
'Rodr\'iguez, Laura'
'Alfonso, Ignacio'

_publ_section_title
;
 Copper(ii) complexes of macrocyclic and open-chain pseudopeptidic
 ligands: synthesis, characterization and interaction with dicarboxylates.
;
_journal_issue 28
_journal_name_full 'Dalton transactions (Cambridge, England : 2003)'
_journal_page_first 12700
_journal_page_last 12710
_journal_paper_doi 10.1039/c5dt01496d
_journal_volume 44
_journal_year 2015
_chemical_absolute_configuration ad
_chemical_formula_moiety 'C35 H38 Cu N4 O2, C H4 O'
_chemical_formula_sum 'C36 H42 Cu N4 O3'
_chemical_formula_weight 642.27
_space_group_crystal_system orthorhombic
_space_group_IT_number 19
_space_group_name_Hall 'P 2ac 2ab'
_space_group_name_H-M_alt 'P 21 21 21'
_symmetry_space_group_name_Hall 'P 2ac 2ab'
_symmetry_space_group_name_H-M 'P 21 21 21'
_atom_sites_solution_hydrogens mixed
_audit_creation_method SHELXL-2014/6
_audit_update_record
;
2015-04-16 deposited with the CCDC.
2015-05-29 downloaded from the CCDC.
;
_cell_angle_alpha 90
_cell_angle_beta 90
_cell_angle_gamma 90
_cell_formula_units_Z 4
_cell_length_a 10.0943(8)
_cell_length_b 15.9068(10)
_cell_length_c 19.5472(13)
_cell_measurement_reflns_used 15184
_cell_measurement_temperature 173(2)
_cell_measurement_theta_max 25.9
_cell_measurement_theta_min 3.3
_cell_volume 3138.7(4)
_computing_cell_refinement 'X-Area (Stoe & Cie, 2001)'
_computing_data_collection 'X-Area (Stoe & Cie, 2001)'
_computing_data_reduction 'X-Area (Stoe & Cie, 2001)'
_computing_molecular_graphics 'XP in SHELXTL-Plus (Sheldrick, 2008)'
_computing_publication_material SHELXL97
_computing_structure_refinement 'SHELXL (Sheldrick, 2008)'
_computing_structure_solution 'SHELXS (Sheldrick, 2008)'
_diffrn_ambient_temperature 173(2)
_diffrn_measured_fraction_theta_full 0.996
_diffrn_measured_fraction_theta_max 0.990
_diffrn_measurement_device_type 'STOE IPDS II two-circle-diffractometer'
_diffrn_measurement_method \w
_diffrn_radiation_type MoK\a
_diffrn_radiation_wavelength 0.71073
_diffrn_reflns_av_R_equivalents 0.0591
_diffrn_reflns_av_unetI/netI 0.0591
_diffrn_reflns_laue_measured_fraction_full 0.996
_diffrn_reflns_laue_measured_fraction_max 0.990
_diffrn_reflns_limit_h_max 12
_diffrn_reflns_limit_h_min -11
_diffrn_reflns_limit_k_max 16
_diffrn_reflns_limit_k_min -19
_diffrn_reflns_limit_l_max 23
_diffrn_reflns_limit_l_min -23
_diffrn_reflns_number 13262
_diffrn_reflns_point_group_measured_fraction_full 0.995
_diffrn_reflns_point_group_measured_fraction_max 0.987
_diffrn_reflns_theta_full 25.000
_diffrn_reflns_theta_max 25.659
_diffrn_reflns_theta_min 3.302
_diffrn_source 'Genix 3D I\mS microfocus X-ray source'
_exptl_absorpt_coefficient_mu 0.739
_exptl_absorpt_correction_T_max 0.971
_exptl_absorpt_correction_T_min 0.911
_exptl_absorpt_correction_type multi-scan
_exptl_absorpt_process_details 'X-Area (Stoe & Cie, 2001)'
_exptl_crystal_colour 'dark red'
_exptl_crystal_density_diffrn 1.359
_exptl_crystal_description block
_exptl_crystal_F_000 1356
_exptl_crystal_size_max 0.260
_exptl_crystal_size_mid 0.220
_exptl_crystal_size_min 0.190
_refine_diff_density_max 0.315
_refine_diff_density_min -0.451
_refine_diff_density_rms 0.053
_refine_ls_abs_structure_details
; 
 Flack x determined using 2053 quotients [(I+)-(I-)]/[(I+)+(I-)] 
 (Parsons, Flack and Wagner, Acta Cryst. B69 (2013) 249-259). 
;
_refine_ls_abs_structure_Flack -0.025(13)
_refine_ls_extinction_method none
_refine_ls_goodness_of_fit_ref 1.002
_refine_ls_hydrogen_treatment mixed
_refine_ls_matrix_type full
_refine_ls_number_parameters 410
_refine_ls_number_reflns 5861
_refine_ls_number_restraints 0
_refine_ls_restrained_S_all 1.002
_refine_ls_R_factor_all 0.0439
_refine_ls_R_factor_gt 0.0365
_refine_ls_shift/su_max 0.001
_refine_ls_shift/su_mean 0.000
_refine_ls_structure_factor_coef Fsqd
_refine_ls_weighting_details 'w=1/[\s^2^(Fo^2^)+(0.0454P)^2^] where P=(Fo^2^+2Fc^2^)/3'
_refine_ls_weighting_scheme calc
_refine_ls_wR_factor_gt 0.0799
_refine_ls_wR_factor_ref 0.0821
_reflns_Friedel_coverage 0.770
_reflns_friedel_fraction_full 0.994
_reflns_friedel_fraction_max 0.983
_reflns_number_gt 5249
_reflns_number_total 5861
_reflns_threshold_expression 'I > 2\s(I)'
_cod_data_source_file c5dt01496d2.cif
_cod_data_source_block nacho20
_cod_depositor_comments 'Adding full bibliography for 1520138--1520139.cif.'
_cod_database_code 1520138
_shelx_space_group_comment
; 
The symmetry employed for this shelxl refinement is uniquely defined 
by the following loop, which should always be used as a source of 
symmetry information in preference to the above space-group names. 
They are only intended as comments. 
;
_shelx_estimated_absorpt_t_min 0.831
_shelx_estimated_absorpt_t_max 0.872
_shelxl_version_number 2014/6

loop_
_space_group_symop_operation_xyz
'x, y, z'
'-x+1/2, -y, z+1/2'
'-x, y+1/2, -z+1/2'
'x+1/2, -y+1/2, -z'

loop_
_atom_site_label
_atom_site_type_symbol
_atom_site_fract_x
_atom_site_fract_y
_atom_site_fract_z
_atom_site_U_iso_or_equiv
_atom_site_adp_type
_atom_site_occupancy
_atom_site_site_symmetry_order
_atom_site_calc_flag
_atom_site_refinement_flags_posn
_atom_site_refinement_flags_adp
Cu1 Cu 0.27699(4) 0.64074(3) 0.69407(2) 0.01868(12) Uani 1 1 d . .
O1 O 0.4744(3) 0.8276(2) 0.78516(17) 0.0425(9) Uani 1 1 d . .
O2 O -0.0974(3) 0.5908(2) 0.63846(15) 0.0306(7) Uani 1 1 d . .
N1 N 0.4674(3) 0.6148(2) 0.72133(16) 0.0191(7) Uani 1 1 d . .
H1 H 0.509(4) 0.591(3) 0.691(2) 0.017(10) Uiso 1 1 d . .
N2 N 0.3066(3) 0.7401(2) 0.74822(16) 0.0247(7) Uani 1 1 d . .
N3 N 0.0891(3) 0.6513(2) 0.68516(16) 0.0252(7) Uani 1 1 d . .
N4 N 0.2532(3) 0.5512(2) 0.61972(15) 0.0182(7) Uani 1 1 d . .
H4 H 0.296(5) 0.515(3) 0.625(2) 0.011(11) Uiso 1 1 d . .
C1 C 0.4557(4) 0.5543(3) 0.77854(19) 0.0254(8) Uani 1 1 d . .
H1A H 0.4215 0.5005 0.7601 0.030 Uiso 1 1 calc R U
H1B H 0.3891 0.5760 0.8113 0.030 Uiso 1 1 calc R U
C2 C 0.5335(4) 0.6943(3) 0.74169(19) 0.0225(8) Uani 1 1 d . .
H2 H 0.5840 0.6819 0.7845 0.027 Uiso 1 1 calc R U
C3 C 0.4312(4) 0.7604(3) 0.76011(19) 0.0268(9) Uani 1 1 d . .
C4 C 0.2041(5) 0.8010(3) 0.7672(2) 0.0345(10) Uani 1 1 d . .
H4A H 0.2434 0.8580 0.7681 0.041 Uiso 1 1 calc R U
H4B H 0.1721 0.7881 0.8140 0.041 Uiso 1 1 calc R U
C5 C 0.0879(5) 0.8006(3) 0.7187(2) 0.0324(10) Uani 1 1 d . .
H5A H 0.1206 0.8136 0.6721 0.039 Uiso 1 1 calc R U
H5B H 0.0262 0.8461 0.7321 0.039 Uiso 1 1 calc R U
C6 C 0.0113(4) 0.7185(3) 0.7160(2) 0.0323(10) Uani 1 1 d . .
H6A H -0.0144 0.7020 0.7630 0.039 Uiso 1 1 calc R U
H6B H -0.0708 0.7268 0.6891 0.039 Uiso 1 1 calc R U
C7 C 0.0243(4) 0.5947(3) 0.64831(18) 0.0225(8) Uani 1 1 d . .
C8 C 0.1113(4) 0.5266(3) 0.61722(19) 0.0216(8) Uani 1 1 d . .
H8 H 0.0852 0.5189 0.5683 0.026 Uiso 1 1 calc R U
C9 C 0.0845(5) 0.4442(3) 0.6556(2) 0.0274(9) Uani 1 1 d . .
H9A H 0.1333 0.4453 0.6996 0.033 Uiso 1 1 calc R U
H9B H -0.0112 0.4408 0.6663 0.033 Uiso 1 1 calc R U
C11 C 0.5828(4) 0.5366(2) 0.81736(19) 0.0250(8) Uani 1 1 d . .
C12 C 0.5763(5) 0.5268(3) 0.8881(2) 0.0291(9) Uani 1 1 d . .
H12 H 0.4936 0.5314 0.9110 0.035 Uiso 1 1 calc R U
C13 C 0.6906(5) 0.5104(3) 0.9252(2) 0.0338(10) Uani 1 1 d . .
H13 H 0.6853 0.5028 0.9733 0.041 Uiso 1 1 calc R U
C14 C 0.8118(5) 0.5049(3) 0.8930(2) 0.0349(10) Uani 1 1 d . .
H14 H 0.8899 0.4944 0.9188 0.042 Uiso 1 1 calc R U
C15 C 0.8187(5) 0.5148(3) 0.8227(2) 0.0345(10) Uani 1 1 d . .
H15 H 0.9019 0.5114 0.8001 0.041 Uiso 1 1 calc R U
C16 C 0.7046(4) 0.5297(3) 0.78540(19) 0.0300(9) Uani 1 1 d . .
H16 H 0.7100 0.5353 0.7371 0.036 Uiso 1 1 calc R U
C21 C 0.6346(4) 0.7247(3) 0.6892(2) 0.0275(8) Uani 1 1 d . .
H21A H 0.6705 0.7793 0.7050 0.033 Uiso 1 1 calc R U
H21B H 0.7090 0.6842 0.6883 0.033 Uiso 1 1 calc R U
C22 C 0.5838(4) 0.7358(2) 0.61632(19) 0.0225(8) Uani 1 1 d . .
C23 C 0.4911(5) 0.7972(3) 0.6001(2) 0.0297(9) Uani 1 1 d . .
H23 H 0.4551 0.8318 0.6351 0.036 Uiso 1 1 calc R U
C24 C 0.4510(5) 0.8078(3) 0.5325(2) 0.0319(10) Uani 1 1 d . .
H24 H 0.3878 0.8499 0.5214 0.038 Uiso 1 1 calc R U
C25 C 0.5028(5) 0.7572(3) 0.4814(2) 0.0324(10) Uani 1 1 d . .
H25 H 0.4748 0.7646 0.4354 0.039 Uiso 1 1 calc R U
C26 C 0.5944(5) 0.6967(3) 0.4971(2) 0.0330(10) Uani 1 1 d . .
H26 H 0.6292 0.6618 0.4619 0.040 Uiso 1 1 calc R U
C27 C 0.6369(4) 0.6861(3) 0.5648(2) 0.0284(9) Uani 1 1 d . .
H27 H 0.7020 0.6450 0.5754 0.034 Uiso 1 1 calc R U
C81 C 0.2992(4) 0.5941(2) 0.55650(17) 0.0229(8) Uani 1 1 d . .
H81A H 0.3885 0.6173 0.5655 0.027 Uiso 1 1 calc R U
H81B H 0.2395 0.6424 0.5479 0.027 Uiso 1 1 calc R U
C82 C 0.3064(4) 0.5424(3) 0.49130(18) 0.0230(8) Uani 1 1 d . .
C83 C 0.3329(5) 0.4574(3) 0.4906(2) 0.0282(9) Uani 1 1 d . .
H83 H 0.3397 0.4276 0.5326 0.034 Uiso 1 1 calc R U
C84 C 0.3496(5) 0.4146(3) 0.4290(2) 0.0370(11) Uani 1 1 d . .
H84 H 0.3662 0.3559 0.4291 0.044 Uiso 1 1 calc R U
C85 C 0.3422(4) 0.4577(3) 0.3680(2) 0.0365(11) Uani 1 1 d . .
H85 H 0.3565 0.4292 0.3260 0.044 Uiso 1 1 calc R U
C86 C 0.3141(5) 0.5420(3) 0.36833(19) 0.0350(10) Uani 1 1 d . .
H86 H 0.3073 0.5716 0.3262 0.042 Uiso 1 1 calc R U
C87 C 0.2955(4) 0.5846(3) 0.42958(18) 0.0279(9) Uani 1 1 d . .
H87 H 0.2752 0.6429 0.4292 0.033 Uiso 1 1 calc R U
C91 C 0.1240(4) 0.3668(3) 0.6168(2) 0.0276(8) Uani 1 1 d . .
C92 C 0.0500(5) 0.3418(3) 0.5604(3) 0.0418(12) Uani 1 1 d . .
H92 H -0.0273 0.3723 0.5481 0.050 Uiso 1 1 calc R U
C93 C 0.0883(7) 0.2726(3) 0.5220(3) 0.0551(15) Uani 1 1 d . .
H93 H 0.0370 0.2559 0.4835 0.066 Uiso 1 1 calc R U
C94 C 0.2006(7) 0.2279(3) 0.5394(3) 0.0538(15) Uani 1 1 d . .
H94 H 0.2275 0.1811 0.5126 0.065 Uiso 1 1 calc R U
C95 C 0.2726(6) 0.2513(3) 0.5953(2) 0.0439(11) Uani 1 1 d . .
H95 H 0.3488 0.2199 0.6079 0.053 Uiso 1 1 calc R U
C96 C 0.2350(5) 0.3207(3) 0.63382(19) 0.0318(9) Uani 1 1 d . .
H96 H 0.2863 0.3366 0.6724 0.038 Uiso 1 1 calc R U
O1M O 0.5265(3) 0.4652(2) 0.63907(15) 0.0296(7) Uani 1 1 d . .
H1M H 0.534(6) 0.430(4) 0.663(3) 0.048(18) Uiso 1 1 d . .
C1M C 0.6274(5) 0.4540(3) 0.5884(2) 0.0415(11) Uani 1 1 d . .
H1M1 H 0.6099 0.4912 0.5495 0.062 Uiso 1 1 calc R U
H1M2 H 0.6275 0.3954 0.5729 0.062 Uiso 1 1 calc R U
H1M3 H 0.7140 0.4678 0.6082 0.062 Uiso 1 1 calc R U

loop_
_atom_site_aniso_label
_atom_site_aniso_U_11
_atom_site_aniso_U_22
_atom_site_aniso_U_33
_atom_site_aniso_U_23
_atom_site_aniso_U_13
_atom_site_aniso_U_12
Cu1 0.0158(2) 0.0224(2) 0.01787(18) -0.00325(18) -0.00100(18) 0.0020(2)
O1 0.0324(18) 0.0352(17) 0.060(2) -0.0260(15) -0.0107(15) 0.0002(14)
O2 0.0146(15) 0.0366(17) 0.0405(15) -0.0004(13) -0.0008(12) -0.0026(13)
N1 0.0184(16) 0.0235(17) 0.0156(13) -0.0039(12) 0.0011(12) 0.0015(13)
N2 0.0201(19) 0.0284(17) 0.0257(14) -0.0091(13) -0.0026(13) 0.0045(14)
N3 0.0179(15) 0.0285(18) 0.0292(16) -0.0036(14) -0.0004(13) 0.0026(14)
N4 0.016(2) 0.0186(16) 0.0200(14) 0.0005(12) -0.0025(11) -0.0004(13)
C1 0.022(2) 0.031(2) 0.0237(17) 0.0019(16) -0.0003(15) 0.0010(18)
C2 0.019(2) 0.026(2) 0.0226(17) -0.0048(15) -0.0053(15) 0.0013(17)
C3 0.027(2) 0.028(2) 0.0258(19) -0.0078(16) -0.0031(16) 0.0020(18)
C4 0.027(3) 0.036(2) 0.041(2) -0.0183(18) -0.0046(19) 0.009(2)
C5 0.025(2) 0.033(2) 0.039(2) -0.0113(18) -0.0049(18) 0.0083(19)
C6 0.019(2) 0.038(2) 0.039(2) -0.0123(18) 0.0026(16) 0.0054(19)
C7 0.021(2) 0.026(2) 0.0202(16) 0.0046(15) -0.0009(15) -0.0002(17)
C8 0.017(2) 0.025(2) 0.0224(17) 0.0022(15) -0.0029(15) -0.0031(16)
C9 0.028(2) 0.024(2) 0.030(2) 0.0039(16) 0.0035(17) -0.0033(18)
C11 0.027(2) 0.0206(18) 0.027(2) 0.0015(15) -0.0057(16) 0.0023(16)
C12 0.032(2) 0.028(2) 0.0266(18) 0.0051(17) -0.0028(17) -0.0037(19)
C13 0.042(3) 0.027(2) 0.032(2) 0.0050(17) -0.0112(19) -0.0068(19)
C14 0.033(3) 0.033(2) 0.039(2) 0.0042(19) -0.0175(19) 0.001(2)
C15 0.027(2) 0.037(2) 0.040(2) -0.0003(18) -0.0029(17) 0.0055(19)
C16 0.027(2) 0.037(2) 0.0261(18) 0.0017(15) -0.0029(16) 0.004(2)
C21 0.0198(19) 0.029(2) 0.034(2) -0.0011(18) -0.0052(18) -0.0037(15)
C22 0.0166(18) 0.0208(19) 0.0301(18) 0.0041(15) 0.0006(15) -0.0045(16)
C23 0.029(2) 0.024(2) 0.036(2) -0.0008(17) 0.0018(18) -0.0003(18)
C24 0.028(2) 0.028(2) 0.039(2) 0.0113(18) -0.0037(18) -0.0011(19)
C25 0.030(3) 0.038(3) 0.029(2) 0.0071(18) 0.0007(17) -0.007(2)
C26 0.034(3) 0.037(2) 0.029(2) -0.0015(18) 0.0078(18) -0.007(2)
C27 0.021(2) 0.028(2) 0.036(2) 0.0040(17) 0.0025(16) -0.0030(17)
C81 0.025(2) 0.0236(19) 0.0198(16) -0.0018(14) 0.0033(15) -0.0046(17)
C82 0.018(2) 0.027(2) 0.0232(17) -0.0024(15) 0.0014(14) -0.0048(15)
C83 0.033(2) 0.029(2) 0.0227(18) -0.0040(15) 0.0017(16) -0.0026(19)
C84 0.037(3) 0.035(2) 0.039(2) -0.0141(19) -0.001(2) 0.003(2)
C85 0.025(2) 0.060(3) 0.024(2) -0.0156(19) -0.0021(17) -0.003(2)
C86 0.033(3) 0.051(3) 0.0210(18) 0.0001(18) -0.0042(16) 0.000(2)
C87 0.027(2) 0.034(2) 0.0232(17) 0.0012(15) -0.0032(16) -0.0017(19)
C91 0.028(2) 0.0209(19) 0.0340(19) 0.0055(17) -0.0001(16) -0.0045(18)
C92 0.038(3) 0.032(3) 0.056(3) -0.001(2) -0.018(2) 0.000(2)
C93 0.067(4) 0.035(3) 0.063(3) -0.011(2) -0.030(3) -0.009(3)
C94 0.082(5) 0.027(2) 0.052(3) -0.007(2) -0.011(3) 0.009(3)
C95 0.053(3) 0.037(2) 0.042(2) 0.0062(19) -0.003(2) 0.013(3)
C96 0.036(2) 0.030(2) 0.0291(18) 0.0044(16) -0.0048(18) 0.004(2)
O1M 0.0364(18) 0.0264(16) 0.0259(14) 0.0056(13) 0.0051(13) 0.0073(14)
C1M 0.046(3) 0.045(3) 0.034(2) -0.001(2) 0.013(2) 0.002(2)

loop_
_atom_type_symbol
_atom_type_description
_atom_type_scat_dispersion_real
_atom_type_scat_dispersion_imag
_atom_type_scat_source
C C 0.0033 0.0016 'International Tables Vol C Tables 4.2.6.8 and 6.1.1.4'
H H 0.0000 0.0000 'International Tables Vol C Tables 4.2.6.8 and 6.1.1.4'
Cu Cu 0.3201 1.2651 'International Tables Vol C Tables 4.2.6.8 and 6.1.1.4'
N N 0.0061 0.0033 'International Tables Vol C Tables 4.2.6.8 and 6.1.1.4'
O O 0.0106 0.0060 'International Tables Vol C Tables 4.2.6.8 and 6.1.1.4'

loop_
_geom_angle_atom_site_label_1
_geom_angle_atom_site_label_2
_geom_angle_atom_site_label_3
_geom_angle
N3 Cu1 N2 97.56(14)
N3 Cu1 N1 167.89(14)
N2 Cu1 N1 82.88(13)
N3 Cu1 N4 83.13(14)
N2 Cu1 N4 168.15(13)
N1 Cu1 N4 98.94(13)
C1 N1 C2 112.8(3)
C1 N1 Cu1 104.7(2)
C2 N1 Cu1 108.7(2)
C1 N1 H1 107(3)
C2 N1 H1 111(3)
Cu1 N1 H1 112(3)
C3 N2 C4 117.8(3)
C3 N2 Cu1 116.5(3)
C4 N2 Cu1 124.9(3)
C7 N3 C6 117.2(3)
C7 N3 Cu1 118.6(3)
C6 N3 Cu1 124.2(3)
C8 N4 C81 113.3(3)
C8 N4 Cu1 108.6(2)
C81 N4 Cu1 103.5(2)
C8 N4 H4 111(3)
C81 N4 H4 107(3)
Cu1 N4 H4 113(3)
N1 C1 C11 115.5(3)
N1 C1 H1A 108.4
C11 C1 H1A 108.4
N1 C1 H1B 108.4
C11 C1 H1B 108.4
H1A C1 H1B 107.5
N1 C2 C3 110.4(3)
N1 C2 C21 113.0(3)
C3 C2 C21 113.3(3)
N1 C2 H2 106.6
C3 C2 H2 106.6
C21 C2 H2 106.6
O1 C3 N2 127.6(4)
O1 C3 C2 116.5(4)
N2 C3 C2 115.9(4)
N2 C4 C5 112.7(3)
N2 C4 H4A 109.0
C5 C4 H4A 109.0
N2 C4 H4B 109.0
C5 C4 H4B 109.0
H4A C4 H4B 107.8
C4 C5 C6 114.9(4)
C4 C5 H5A 108.5
C6 C5 H5A 108.5
C4 C5 H5B 108.5
C6 C5 H5B 108.5
H5A C5 H5B 107.5
N3 C6 C5 111.8(4)
N3 C6 H6A 109.3
C5 C6 H6A 109.3
N3 C6 H6B 109.3
C5 C6 H6B 109.3
H6A C6 H6B 107.9
O2 C7 N3 127.1(4)
O2 C7 C8 118.2(4)
N3 C7 C8 114.6(3)
N4 C8 C7 110.9(3)
N4 C8 C9 112.2(3)
C7 C8 C9 108.1(3)
N4 C8 H8 108.5
C7 C8 H8 108.5
C9 C8 H8 108.5
C91 C9 C8 114.0(3)
C91 C9 H9A 108.8
C8 C9 H9A 108.8
C91 C9 H9B 108.8
C8 C9 H9B 108.8
H9A C9 H9B 107.7
C16 C11 C12 118.8(4)
C16 C11 C1 122.7(3)
C12 C11 C1 118.5(4)
C13 C12 C11 120.0(4)
C13 C12 H12 120.0
C11 C12 H12 120.0
C14 C13 C12 120.7(4)
C14 C13 H13 119.6
C12 C13 H13 119.6
C13 C14 C15 119.4(4)
C13 C14 H14 120.3
C15 C14 H14 120.3
C14 C15 C16 120.0(4)
C14 C15 H15 120.0
C16 C15 H15 120.0
C11 C16 C15 121.0(4)
C11 C16 H16 119.5
C15 C16 H16 119.5
C22 C21 C2 116.1(3)
C22 C21 H21A 108.3
C2 C21 H21A 108.3
C22 C21 H21B 108.3
C2 C21 H21B 108.3
H21A C21 H21B 107.4
C27 C22 C23 119.7(4)
C27 C22 C21 118.8(4)
C23 C22 C21 121.4(4)
C22 C23 C24 119.8(4)
C22 C23 H23 120.1
C24 C23 H23 120.1
C25 C24 C23 120.3(4)
C25 C24 H24 119.9
C23 C24 H24 119.9
C26 C25 C24 120.1(4)
C26 C25 H25 119.9
C24 C25 H25 119.9
C25 C26 C27 120.1(4)
C25 C26 H26 119.9
C27 C26 H26 119.9
C22 C27 C26 119.9(4)
C22 C27 H27 120.0
C26 C27 H27 120.0
N4 C81 C82 117.6(3)
N4 C81 H81A 107.9
C82 C81 H81A 107.9
N4 C81 H81B 107.9
C82 C81 H81B 107.9
H81A C81 H81B 107.2
C83 C82 C87 118.8(3)
C83 C82 C81 123.3(3)
C87 C82 C81 117.7(4)
C82 C83 C84 120.7(4)
C82 C83 H83 119.7
C84 C83 H83 119.7
C85 C84 C83 119.9(4)
C85 C84 H84 120.0
C83 C84 H84 120.0
C86 C85 C84 119.6(4)
C86 C85 H85 120.2
C84 C85 H85 120.2
C85 C86 C87 120.6(4)
C85 C86 H86 119.7
C87 C86 H86 119.7
C82 C87 C86 120.3(4)
C82 C87 H87 119.8
C86 C87 H87 119.8
C96 C91 C92 118.4(4)
C96 C91 C9 122.0(4)
C92 C91 C9 119.6(4)
C93 C92 C91 120.4(5)
C93 C92 H92 119.8
C91 C92 H92 119.8
C94 C93 C92 120.3(5)
C94 C93 H93 119.9
C92 C93 H93 119.9
C95 C94 C93 119.7(5)
C95 C94 H94 120.2
C93 C94 H94 120.2
C94 C95 C96 120.3(5)
C94 C95 H95 119.8
C96 C95 H95 119.8
C91 C96 C95 120.9(4)
C91 C96 H96 119.5
C95 C96 H96 119.5
C1M O1M H1M 106(5)
O1M C1M H1M1 109.5
O1M C1M H1M2 109.5
H1M1 C1M H1M2 109.5
O1M C1M H1M3 109.5
H1M1 C1M H1M3 109.5
H1M2 C1M H1M3 109.5

loop_
_geom_bond_atom_site_label_1
_geom_bond_atom_site_label_2
_geom_bond_distance
Cu1 N3 1.912(3)
Cu1 N2 1.925(3)
Cu1 N1 2.037(3)
Cu1 N4 2.049(3)
O1 C3 1.254(5)
O2 C7 1.245(5)
N1 C1 1.480(5)
N1 C2 1.485(5)
N1 H1 0.82(5)
N2 C3 1.319(6)
N2 C4 1.466(5)
N3 C7 1.327(5)
N3 C6 1.456(5)
N4 C8 1.486(5)
N4 C81 1.487(5)
N4 H4 0.72(5)
C1 C11 1.517(6)
C1 H1A 0.9900
C1 H1B 0.9900
C2 C3 1.517(6)
C2 C21 1.525(6)
C2 H2 1.0000
C4 C5 1.509(6)
C4 H4A 0.9900
C4 H4B 0.9900
C5 C6 1.518(7)
C5 H5A 0.9900
C5 H5B 0.9900
C6 H6A 0.9900
C6 H6B 0.9900
C7 C8 1.521(6)
C8 C9 1.534(5)
C8 H8 1.0000
C9 C91 1.500(6)
C9 H9A 0.9900
C9 H9B 0.9900
C11 C16 1.383(6)
C11 C12 1.393(5)
C12 C13 1.388(6)
C12 H12 0.9500
C13 C14 1.379(7)
C13 H13 0.9500
C14 C15 1.384(6)
C14 H14 0.9500
C15 C16 1.384(6)
C15 H15 0.9500
C16 H16 0.9500
C21 C22 1.525(6)
C21 H21A 0.9900
C21 H21B 0.9900
C22 C27 1.388(6)
C22 C23 1.388(6)
C23 C24 1.392(6)
C23 H23 0.9500
C24 C25 1.385(7)
C24 H24 0.9500
C25 C26 1.369(7)
C25 H25 0.9500
C26 C27 1.402(6)
C26 H26 0.9500
C27 H27 0.9500
C81 C82 1.519(5)
C81 H81A 0.9900
C81 H81B 0.9900
C82 C83 1.378(6)
C82 C87 1.385(5)
C83 C84 1.393(6)
C83 H83 0.9500
C84 C85 1.377(7)
C84 H84 0.9500
C85 C86 1.370(7)
C85 H85 0.9500
C86 C87 1.388(6)
C86 H86 0.9500
C87 H87 0.9500
C91 C96 1.379(6)
C91 C92 1.390(6)
C92 C93 1.388(7)
C92 H92 0.9500
C93 C94 1.381(9)
C93 H93 0.9500
C94 C95 1.364(7)
C94 H94 0.9500
C95 C96 1.390(6)
C95 H95 0.9500
C96 H96 0.9500
O1M C1M 1.431(5)
O1M H1M 0.73(6)
C1M H1M1 0.9800
C1M H1M2 0.9800
C1M H1M3 0.9800

loop_
_geom_hbond_atom_site_label_D
_geom_hbond_atom_site_label_H
_geom_hbond_atom_site_label_A
_geom_hbond_distance_DH
_geom_hbond_distance_HA
_geom_hbond_distance_DA
_geom_hbond_angle_DHA
_geom_hbond_site_symmetry_A
N1 H1 O1M 0.82(5) 2.25(4) 2.933(4) 141(4) .
N4 H4 O1M 0.72(5) 2.48(5) 3.103(5) 146(4) .
O1M H1M O1 0.73(6) 1.92(6) 2.643(4) 168(7) 3_646
C21 H21B O2 0.99 2.64 3.584(5) 159.1 1_655

loop_
_geom_torsion_atom_site_label_1
_geom_torsion_atom_site_label_2
_geom_torsion_atom_site_label_3
_geom_torsion_atom_site_label_4
_geom_torsion
C2 N1 C1 C11 -51.1(4)
Cu1 N1 C1 C11 -169.1(3)
C1 N1 C2 C3 -95.4(4)
Cu1 N1 C2 C3 20.3(3)
C1 N1 C2 C21 136.6(3)
Cu1 N1 C2 C21 -107.7(3)
C4 N2 C3 O1 -1.4(6)
Cu1 N2 C3 O1 168.9(4)
C4 N2 C3 C2 178.1(3)
Cu1 N2 C3 C2 -11.5(5)
N1 C2 C3 O1 172.6(4)
C21 C2 C3 O1 -59.5(5)
N1 C2 C3 N2 -6.9(5)
C21 C2 C3 N2 120.9(4)
C3 N2 C4 C5 145.5(4)
Cu1 N2 C4 C5 -23.9(5)
N2 C4 C5 C6 62.9(5)
C7 N3 C6 C5 -146.0(4)
Cu1 N3 C6 C5 33.5(5)
C4 C5 C6 N3 -68.3(5)
C6 N3 C7 O2 -2.2(6)
Cu1 N3 C7 O2 178.2(3)
C6 N3 C7 C8 179.6(3)
Cu1 N3 C7 C8 0.1(4)
C81 N4 C8 C7 -93.0(4)
Cu1 N4 C8 C7 21.4(3)
C81 N4 C8 C9 146.0(3)
Cu1 N4 C8 C9 -99.6(3)
O2 C7 C8 N4 166.6(3)
N3 C7 C8 N4 -15.1(4)
O2 C7 C8 C9 -70.0(4)
N3 C7 C8 C9 108.4(4)
N4 C8 C9 C91 -77.9(4)
C7 C8 C9 C91 159.5(3)
N1 C1 C11 C16 -38.6(6)
N1 C1 C11 C12 141.5(4)
C16 C11 C12 C13 -0.1(6)
C1 C11 C12 C13 179.9(4)
C11 C12 C13 C14 1.1(7)
C12 C13 C14 C15 -0.9(7)
C13 C14 C15 C16 -0.3(7)
C12 C11 C16 C15 -1.1(6)
C1 C11 C16 C15 179.0(4)
C14 C15 C16 C11 1.3(7)
N1 C2 C21 C22 54.9(5)
C3 C2 C21 C22 -71.6(4)
C2 C21 C22 C27 -116.7(4)
C2 C21 C22 C23 66.6(5)
C27 C22 C23 C24 0.7(6)
C21 C22 C23 C24 177.4(4)
C22 C23 C24 C25 0.2(7)
C23 C24 C25 C26 -0.3(7)
C24 C25 C26 C27 -0.5(7)
C23 C22 C27 C26 -1.6(6)
C21 C22 C27 C26 -178.3(4)
C25 C26 C27 C22 1.5(7)
C8 N4 C81 C82 -67.9(4)
Cu1 N4 C81 C82 174.7(3)
N4 C81 C82 C83 -30.7(6)
N4 C81 C82 C87 154.3(4)
C87 C82 C83 C84 0.6(6)
C81 C82 C83 C84 -174.4(4)
C82 C83 C84 C85 1.2(7)
C83 C84 C85 C86 -2.1(7)
C84 C85 C86 C87 1.2(7)
C83 C82 C87 C86 -1.5(6)
C81 C82 C87 C86 173.8(4)
C85 C86 C87 C82 0.6(7)
C8 C9 C91 C96 106.0(4)
C8 C9 C91 C92 -71.7(5)
C96 C91 C92 C93 -0.7(7)
C9 C91 C92 C93 177.1(5)
C91 C92 C93 C94 -0.1(9)
C92 C93 C94 C95 1.1(9)
C93 C94 C95 C96 -1.3(9)
C92 C91 C96 C95 0.5(6)
C9 C91 C96 C95 -177.3(4)
C94 C95 C96 C91 0.5(8)
